data_1564675
loop_
_publ_author_name
'Wang, Hanqiang'
'Zhang, Jie'
'Xie, Zuowei'

_publ_section_title
;
 Ring-opening and ring-expansion reactions of carborane-fused borirane
;
_journal_name_full 'Chemical Science'
_journal_paper_doi 10.1039/D1SC04453B
_journal_year 2021
_chemical_formula_sum 'C42 H67 B12 Br N2 O2'
_chemical_formula_weight 841.60
_space_group_crystal_system monoclinic
_space_group_IT_number 14
_space_group_name_Hall '-P 2ybc'
_space_group_name_H-M_alt 'P 1 21/c 1'
_atom_sites_solution_hydrogens mixed
_audit_creation_method SHELXL-2018/3
_audit_update_record
;
2021-08-09 deposited with the CCDC.	2021-09-09 downloaded from the CCDC.
;
_cell_angle_alpha 90
_cell_angle_beta 97.2360(10)
_cell_angle_gamma 90
_cell_formula_units_Z 4
_cell_length_a 11.9999(4)
_cell_length_b 17.2752(5)
_cell_length_c 24.8685(7)
_cell_measurement_reflns_used 1798
_cell_measurement_temperature 173(2)
_cell_measurement_theta_max 15
_cell_measurement_theta_min 15
_cell_volume 5114.2(3)
_computing_cell_refinement 'BRUKER D8VENTURE DIFFRACTOMETER'
_computing_data_collection 'BRUKER D8VENTURE DIFFRACTOMETER'
_computing_data_reduction 'BRUKER D8VENTURE DIFFRACTOMETER'
_computing_molecular_graphics 'BRUKER SHELXTL'
_computing_publication_material 'BRUKER SHELXTL'
_computing_structure_refinement 'SHELXL-2018/3 (Sheldrick, 2018)'
_computing_structure_solution 'SHELXT 2014/5 (Sheldrick, 2014)'
_diffrn_ambient_temperature 173(2)
_diffrn_measured_fraction_theta_full 0.998
_diffrn_measured_fraction_theta_max 0.998
_diffrn_measurement_device_type 'BRUKER D8VENTURE DIFFRACTOMETER'
_diffrn_measurement_method 'PHI & OMEGA SCAN'
_diffrn_radiation_type MoK\a
_diffrn_radiation_wavelength 0.71073
_diffrn_reflns_av_R_equivalents 0.0668
_diffrn_reflns_av_unetI/netI 0.0284
_diffrn_reflns_Laue_measured_fraction_full 0.998
_diffrn_reflns_Laue_measured_fraction_max 0.998
_diffrn_reflns_limit_h_max 14
_diffrn_reflns_limit_h_min -14
_diffrn_reflns_limit_k_max 20
_diffrn_reflns_limit_k_min -20
_diffrn_reflns_limit_l_max 29
_diffrn_reflns_limit_l_min -29
_diffrn_reflns_number 98158
_diffrn_reflns_point_group_measured_fraction_full 0.998
_diffrn_reflns_point_group_measured_fraction_max 0.998
_diffrn_reflns_theta_full 25.242
_diffrn_reflns_theta_max 25.248
_diffrn_reflns_theta_min 2.314
_exptl_absorpt_coefficient_mu 0.838
_exptl_absorpt_correction_T_max 0.7456
_exptl_absorpt_correction_T_min 0.6504
_exptl_absorpt_correction_type multi-scan
_exptl_crystal_colour colourless
_exptl_crystal_density_diffrn 1.093
_exptl_crystal_description block
_exptl_crystal_F_000 1776
_exptl_crystal_size_max 0.500
_exptl_crystal_size_mid 0.400
_exptl_crystal_size_min 0.300
_refine_diff_density_max 0.395
_refine_diff_density_min -0.469
_refine_diff_density_rms 0.045
_refine_ls_extinction_method none
_refine_ls_goodness_of_fit_ref 1.041
_refine_ls_hydrogen_treatment mixed
_refine_ls_matrix_type full
_refine_ls_number_parameters 600
_refine_ls_number_reflns 9253
_refine_ls_number_restraints 115
_refine_ls_restrained_S_all 1.082
_refine_ls_R_factor_all 0.0493
_refine_ls_R_factor_gt 0.0376
_refine_ls_shift/su_max 0.042
_refine_ls_shift/su_mean 0.001
_refine_ls_structure_factor_coef Fsqd
_refine_ls_weighting_details 'w=1/[\s^2^(Fo^2^)+(0.0500P)^2^+2.8700P] where P=(Fo^2^+2Fc^2^)/3'
_refine_ls_weighting_scheme calc
_refine_ls_wR_factor_gt 0.0975
_refine_ls_wR_factor_ref 0.1042
_reflns_Friedel_coverage 0.000
_reflns_number_gt 7584
_reflns_number_total 9253
_reflns_threshold_expression 'I > 2\s(I)'
_cod_data_source_file d1sc04453b2.cif
_cod_data_source_block 7
_cod_original_sg_symbol_H-M 'P 21/c'
_cod_database_code 1564675
_shelx_shelxl_version_number 2018/3
_shelx_space_group_comment
;
The symmetry employed for this shelxl refinement is uniquely defined
by the following loop, which should always be used as a source of
symmetry information in preference to the above space-group names.
They are only intended as comments.
;
_shelx_estimated_absorpt_t_min 0.679
_shelx_estimated_absorpt_t_max 0.787

loop_
_space_group_symop_operation_xyz
'x, y, z'
'-x, y+1/2, -z+1/2'
'-x, -y, -z'
'x, -y-1/2, z-1/2'

loop_
_atom_site_label
_atom_site_type_symbol
_atom_site_fract_x
_atom_site_fract_y
_atom_site_fract_z
_atom_site_U_iso_or_equiv
_atom_site_adp_type
_atom_site_occupancy
_atom_site_site_symmetry_order
_atom_site_calc_flag
_atom_site_refinement_flags_posn
_atom_site_refinement_flags_adp
_atom_site_refinement_flags_occupancy
_atom_site_disorder_assembly
_atom_site_disorder_group
Br1 Br 0.58317(2) 0.27567(2) 0.75414(2) 0.03840(9) Uani 1 1 d . . . . .
N1 N 0.41894(14) 0.44109(9) 0.76589(6) 0.0251(4) Uani 1 1 d . . . . .
N2 N 0.49910(14) 0.50210(9) 0.70547(6) 0.0241(3) Uani 1 1 d . . . . .
O1 O 0.67463(15) 0.20337(10) 0.62754(7) 0.0499(4) Uani 1 1 d . . . . .
O2 O 0.66401(14) 0.28731(10) 0.55701(7) 0.0463(4) Uani 1 1 d . . . . .
C1 C 0.43069(17) 0.30925(11) 0.64890(8) 0.0256(4) Uani 1 1 d . . . . .
C2 C 0.48072(19) 0.26357(11) 0.59661(8) 0.0290(4) Uani 1 1 d . . . . .
C11 C 0.47628(16) 0.42937(11) 0.72227(7) 0.0227(4) Uani 1 1 d . . . . .
C12 C 0.40862(18) 0.51964(12) 0.77522(8) 0.0297(5) Uani 1 1 d . . . . .
H12A H 0.372802 0.542558 0.803239 0.036 Uiso 1 1 calc R U . . .
C13 C 0.45810(18) 0.55744(11) 0.73771(8) 0.0291(4) Uani 1 1 d . . . . .
H13A H 0.463869 0.611981 0.734012 0.035 Uiso 1 1 calc R U . . .
C14 C 0.38461(17) 0.38526(11) 0.80489(8) 0.0279(4) Uani 1 1 d . . . . .
C15 C 0.46083(19) 0.36964(12) 0.85099(8) 0.0313(5) Uani 1 1 d . . . . .
C16 C 0.4257(2) 0.31804(14) 0.88854(9) 0.0417(6) Uani 1 1 d . . . . .
H16A H 0.475101 0.306007 0.920367 0.050 Uiso 1 1 calc R U . . .
C17 C 0.3216(2) 0.28424(15) 0.88059(11) 0.0498(6) Uani 1 1 d . . . . .
H17A H 0.301268 0.247064 0.905783 0.060 Uiso 1 1 calc R U . . .
C18 C 0.2462(2) 0.30390(15) 0.83631(10) 0.0459(6) Uani 1 1 d . . . . .
H18A H 0.173694 0.280962 0.831838 0.055 Uiso 1 1 calc R U . . .
C19 C 0.27434(18) 0.35694(13) 0.79780(9) 0.0341(5) Uani 1 1 d . . . . .
C20 C 0.5731(2) 0.41068(13) 0.86323(9) 0.0389(5) Uani 1 1 d . . . . .
H20A H 0.593163 0.432551 0.828493 0.047 Uiso 1 1 calc R U . . .
C21 C 0.5617(3) 0.47818(16) 0.90207(13) 0.0683(9) Uani 1 1 d . . . . .
H21A H 0.634131 0.504615 0.909939 0.102 Uiso 1 1 calc R U . . .
H21B H 0.505208 0.514708 0.885269 0.102 Uiso 1 1 calc R U . . .
H21C H 0.538332 0.458406 0.935863 0.102 Uiso 1 1 calc R U . . .
C22 C 0.6693(2) 0.35812(15) 0.88716(10) 0.0477(6) Uani 1 1 d . . . . .
H22A H 0.738695 0.388443 0.893967 0.072 Uiso 1 1 calc R U . . .
H22B H 0.651510 0.335861 0.921305 0.072 Uiso 1 1 calc R U . . .
H22C H 0.679470 0.316380 0.861532 0.072 Uiso 1 1 calc R U . . .
C23 C 0.18436(18) 0.38897(14) 0.75553(9) 0.0399(5) Uani 1 1 d . . . . .
H23A H 0.221014 0.406168 0.723609 0.048 Uiso 1 1 calc R U . . .
C24 C 0.1304(2) 0.45973(17) 0.77889(12) 0.0555(7) Uani 1 1 d . . . . .
H24A H 0.072010 0.480736 0.751691 0.083 Uiso 1 1 calc R U . . .
H24B H 0.096726 0.444433 0.811204 0.083 Uiso 1 1 calc R U . . .
H24C H 0.187860 0.499303 0.788722 0.083 Uiso 1 1 calc R U . . .
C25 C 0.0916(2) 0.33073(18) 0.73569(12) 0.0562(7) Uani 1 1 d . . . . .
H25A H 0.036696 0.355447 0.708549 0.084 Uiso 1 1 calc R U . . .
H25B H 0.124866 0.285976 0.719459 0.084 Uiso 1 1 calc R U . . .
H25C H 0.054106 0.313579 0.766404 0.084 Uiso 1 1 calc R U . . .
C26 C 0.57178(18) 0.52384(11) 0.66517(8) 0.0274(4) Uani 1 1 d . . . . .
C27 C 0.68755(18) 0.52240(12) 0.68144(9) 0.0339(5) Uani 1 1 d . . . . .
C28 C 0.7564(2) 0.54247(14) 0.64230(10) 0.0437(6) Uani 1 1 d . . . . .
H28A H 0.835647 0.541046 0.651343 0.052 Uiso 1 1 calc R U . . .
C29 C 0.7116(2) 0.56416(14) 0.59109(10) 0.0459(6) Uani 1 1 d . . . . .
H29A H 0.760060 0.575428 0.564728 0.055 Uiso 1 1 calc R U . . .
C30 C 0.5973(2) 0.56978(13) 0.57747(9) 0.0403(6) Uani 1 1 d . . . . .
H30A H 0.568139 0.587134 0.542242 0.048 Uiso 1 1 calc R U . . .
C31 C 0.52293(19) 0.55049(11) 0.61441(8) 0.0301(5) Uani 1 1 d . . . . .
C32 C 0.7397(2) 0.50590(16) 0.73899(10) 0.0457(6) Uani 1 1 d . . . . .
H32A H 0.677446 0.496570 0.761405 0.055 Uiso 1 1 calc R U . . .
C33 C 0.8064(3) 0.5770(2) 0.76233(13) 0.0746(9) Uani 1 1 d . . . . .
H33A H 0.839937 0.565935 0.799537 0.112 Uiso 1 1 calc R U . . .
H33B H 0.865973 0.588709 0.740000 0.112 Uiso 1 1 calc R U . . .
H33C H 0.755814 0.621486 0.762323 0.112 Uiso 1 1 calc R U . . .
C34 C 0.8147(2) 0.43448(17) 0.74316(12) 0.0575(7) Uani 1 1 d . . . . .
H34A H 0.846175 0.426437 0.781053 0.086 Uiso 1 1 calc R U . . .
H34B H 0.770262 0.389116 0.730087 0.086 Uiso 1 1 calc R U . . .
H34C H 0.875867 0.441930 0.721025 0.086 Uiso 1 1 calc R U . . .
C35 C 0.39853(19) 0.56592(12) 0.60037(8) 0.0335(5) Uani 1 1 d . . . . .
H35A H 0.357173 0.533670 0.624745 0.040 Uiso 1 1 calc R U . . .
C36 C 0.3739(2) 0.65125(13) 0.61079(10) 0.0442(6) Uani 1 1 d . . . . .
H36A H 0.293322 0.661085 0.601670 0.066 Uiso 1 1 calc R U . . .
H36B H 0.396597 0.663313 0.649115 0.066 Uiso 1 1 calc R U . . .
H36C H 0.416086 0.683943 0.588261 0.066 Uiso 1 1 calc R U . . .
C37 C 0.3524(2) 0.54710(14) 0.54168(9) 0.0466(6) Uani 1 1 d . . . . .
H37A H 0.271795 0.558538 0.535721 0.070 Uiso 1 1 calc R U . . .
H37B H 0.391385 0.578591 0.517107 0.070 Uiso 1 1 calc R U . . .
H37C H 0.364446 0.492119 0.534616 0.070 Uiso 1 1 calc R U . . .
C38 C 0.7808(2) 0.19480(16) 0.60464(11) 0.0513(7) Uani 1 1 d . . . . .
C39 C 0.7840(2) 0.26949(15) 0.57056(10) 0.0444(6) Uani 1 1 d . . . . .
C40 C 0.8764(3) 0.1879(3) 0.65057(15) 0.0910(13) Uani 1 1 d . . . . .
H40A H 0.947570 0.182107 0.635539 0.136 Uiso 1 1 calc R U . . .
H40B H 0.879114 0.234512 0.673117 0.136 Uiso 1 1 calc R U . . .
H40C H 0.864080 0.142458 0.672718 0.136 Uiso 1 1 calc R U . . .
C41 C 0.7686(3) 0.12157(19) 0.57117(19) 0.0995(14) Uani 1 1 d . . . . .
H41A H 0.837549 0.112698 0.554699 0.149 Uiso 1 1 calc R U . . .
H41B H 0.755544 0.077658 0.594522 0.149 Uiso 1 1 calc R U . . .
H41C H 0.704968 0.126876 0.542601 0.149 Uiso 1 1 calc R U . . .
C42 C 0.8340(3) 0.33854(19) 0.60206(15) 0.0754(9) Uani 1 1 d . . . . .
H42A H 0.914618 0.330120 0.612368 0.113 Uiso 1 1 calc R U . . .
H42B H 0.822608 0.385062 0.579488 0.113 Uiso 1 1 calc R U . . .
H42C H 0.797220 0.345260 0.634769 0.113 Uiso 1 1 calc R U . . .
C43 C 0.8361(3) 0.2604(2) 0.51858(12) 0.0758(10) Uani 1 1 d . . . . .
H43A H 0.916157 0.248479 0.527235 0.114 Uiso 1 1 calc R U . . .
H43B H 0.798592 0.218140 0.497071 0.114 Uiso 1 1 calc R U . . .
H43C H 0.827144 0.308652 0.497777 0.114 Uiso 1 1 calc R U . . .
C44 C 0.9444(4) 0.4144(3) 0.3878(3) 0.088(2) Uani 0.737(7) 1 d D U P A 1
C45 C 0.9956(5) 0.3535(4) 0.4185(3) 0.0776(18) Uani 0.737(7) 1 d D U P A 1
C46 C 0.9847(5) 0.2797(5) 0.3989(4) 0.117(3) Uani 0.737(7) 1 d D U P A 1
C47 C 0.9240(6) 0.2670(6) 0.3499(4) 0.145(4) Uani 0.737(7) 1 d D U P A 1
C48 C 0.8716(7) 0.3263(7) 0.3181(4) 0.150(4) Uani 0.737(7) 1 d D U P A 1
C49 C 0.8814(6) 0.4010(6) 0.3365(3) 0.125(3) Uani 0.737(7) 1 d D U P A 1
C50 C 0.9591(8) 0.4953(5) 0.4116(6) 0.222(9) Uani 0.737(7) 1 d D . P A 1
C44' C 0.9144(9) 0.3624(6) 0.3481(5) 0.069(4) Uani 0.263(7) 1 d D U P A 2
C45' C 0.8998(10) 0.4412(6) 0.3569(6) 0.058(4) Uani 0.263(7) 1 d D U P A 2
C46' C 0.9445(11) 0.4760(12) 0.4046(6) 0.105(8) Uani 0.263(7) 1 d D U P A 2
C47' C 1.0052(11) 0.4349(10) 0.4457(6) 0.093(5) Uani 0.263(7) 1 d D U P A 2
C48' C 1.0239(12) 0.3570(11) 0.4403(7) 0.101(8) Uani 0.263(7) 1 d D U P A 2
C49' C 0.9782(10) 0.3234(11) 0.3919(6) 0.081(5) Uani 0.263(7) 1 d D U P A 2
C50' C 0.8858(15) 0.2985(12) 0.3066(8) 0.115(9) Uani 0.263(7) 1 d D U P A 2
B3 B 0.4204(2) 0.20905(13) 0.64266(10) 0.0333(6) Uani 1 1 d . . . . .
H3 H 0.468006 0.167689 0.671714 0.040 Uiso 1 1 calc R U . . .
B4 B 0.3088(2) 0.26562(14) 0.66069(10) 0.0334(5) Uani 1 1 d . . . . .
H4 H 0.281224 0.261469 0.701980 0.040 Uiso 1 1 calc R U . . .
B5 B 0.3082(2) 0.35477(15) 0.62497(10) 0.0311(5) Uani 1 1 d . . . . .
H5 H 0.279666 0.409979 0.642501 0.037 Uiso 1 1 calc R U . . .
B6 B 0.4220(2) 0.35287(13) 0.58568(9) 0.0277(5) Uani 1 1 d . . . . .
H6 H 0.471035 0.405828 0.577476 0.033 Uiso 1 1 calc R U . . .
B7 B 0.3948(3) 0.18941(15) 0.57196(10) 0.0404(6) Uani 1 1 d . . . . .
H7 H 0.424763 0.134765 0.554251 0.048 Uiso 1 1 calc R U . . .
B8 B 0.2823(3) 0.19052(16) 0.61197(11) 0.0435(7) Uani 1 1 d . . . . .
H8 H 0.236525 0.136430 0.620853 0.052 Uiso 1 1 calc R U . . .
B9 B 0.2116(2) 0.28085(17) 0.60080(11) 0.0426(6) Uani 1 1 d . . . . .
H9 H 0.119083 0.286558 0.602271 0.051 Uiso 1 1 calc R U . . .
B10 B 0.2823(2) 0.33572(16) 0.55442(10) 0.0370(6) Uani 1 1 d . . . . .
H10 H 0.236807 0.378016 0.525380 0.044 Uiso 1 1 calc R U . . .
B11 B 0.3946(2) 0.27845(14) 0.53685(10) 0.0351(6) Uani 1 1 d . . . . .
H11 H 0.424208 0.282605 0.495999 0.042 Uiso 1 1 calc R U . . .
B12 B 0.2656(3) 0.23366(17) 0.54597(11) 0.0449(7) Uani 1 1 d . . . . .
H12 H 0.208748 0.208226 0.511261 0.054 Uiso 1 1 calc R U . . .
B13 B 0.5215(2) 0.35139(13) 0.69451(9) 0.0253(5) Uani 1 1 d . . . . .
B14 B 0.6106(2) 0.25270(14) 0.59487(10) 0.0333(5) Uani 1 1 d . . . . .
H13 H 0.5961(17) 0.3681(12) 0.6746(8) 0.024(5) Uiso 1 1 d . . . . .

loop_
_atom_site_aniso_label
_atom_site_aniso_U_11
_atom_site_aniso_U_22
_atom_site_aniso_U_33
_atom_site_aniso_U_23
_atom_site_aniso_U_13
_atom_site_aniso_U_12
Br1 0.05700(16) 0.02580(12) 0.03005(13) 0.00174(9) -0.00369(10) 0.00936(10)
N1 0.0315(9) 0.0223(8) 0.0220(8) 0.0014(7) 0.0057(7) 0.0013(7)
N2 0.0310(9) 0.0194(8) 0.0228(8) 0.0018(6) 0.0067(7) 0.0015(7)
O1 0.0556(11) 0.0494(10) 0.0471(10) 0.0188(8) 0.0163(8) 0.0179(8)
O2 0.0416(9) 0.0542(11) 0.0448(10) 0.0179(8) 0.0116(8) 0.0069(8)
C1 0.0367(11) 0.0187(9) 0.0218(10) 0.0008(8) 0.0054(8) -0.0002(8)
C2 0.0469(12) 0.0180(10) 0.0227(10) -0.0005(8) 0.0065(9) -0.0011(9)
C11 0.0256(10) 0.0217(10) 0.0203(9) 0.0015(8) 0.0016(8) 0.0008(8)
C12 0.0382(12) 0.0250(10) 0.0272(10) -0.0020(8) 0.0093(9) 0.0053(9)
C13 0.0418(12) 0.0190(10) 0.0278(10) -0.0011(8) 0.0090(9) 0.0045(9)
C14 0.0371(11) 0.0240(10) 0.0241(10) 0.0010(8) 0.0095(9) 0.0002(9)
C15 0.0429(12) 0.0251(10) 0.0263(10) 0.0003(8) 0.0061(9) 0.0019(9)
C16 0.0568(15) 0.0398(13) 0.0286(12) 0.0091(10) 0.0062(10) 0.0036(11)
C17 0.0609(17) 0.0487(15) 0.0434(14) 0.0173(12) 0.0204(13) -0.0058(13)
C18 0.0459(14) 0.0476(14) 0.0472(14) 0.0076(12) 0.0174(12) -0.0106(11)
C19 0.0371(12) 0.0358(12) 0.0312(11) -0.0017(9) 0.0109(9) -0.0012(9)
C20 0.0495(14) 0.0314(12) 0.0332(12) 0.0015(10) -0.0045(10) -0.0035(10)
C21 0.081(2) 0.0415(16) 0.074(2) -0.0202(14) -0.0205(17) 0.0044(15)
C22 0.0498(15) 0.0409(14) 0.0478(14) -0.0018(11) -0.0117(12) -0.0011(11)
C23 0.0321(12) 0.0528(15) 0.0357(12) 0.0015(11) 0.0079(10) -0.0002(10)
C24 0.0424(14) 0.0594(17) 0.0648(18) -0.0014(14) 0.0071(13) 0.0078(13)
C25 0.0369(14) 0.0713(19) 0.0605(17) -0.0110(15) 0.0066(12) -0.0052(13)
C26 0.0387(11) 0.0184(10) 0.0271(10) -0.0014(8) 0.0124(9) -0.0011(8)
C27 0.0382(12) 0.0308(11) 0.0345(12) -0.0020(9) 0.0116(10) 0.0003(9)
C28 0.0408(13) 0.0442(14) 0.0492(14) -0.0010(11) 0.0182(11) -0.0017(11)
C29 0.0569(16) 0.0422(14) 0.0445(14) 0.0053(11) 0.0297(12) -0.0028(12)
C30 0.0626(16) 0.0292(12) 0.0317(12) 0.0065(9) 0.0161(11) 0.0000(11)
C31 0.0485(13) 0.0146(9) 0.0284(11) -0.0002(8) 0.0102(9) -0.0009(9)
C32 0.0339(12) 0.0662(17) 0.0376(13) 0.0018(12) 0.0070(10) 0.0023(12)
C33 0.086(2) 0.078(2) 0.0579(18) -0.0260(17) -0.0013(17) 0.0045(18)
C34 0.0465(15) 0.0654(18) 0.0563(17) 0.0043(14) -0.0103(13) 0.0024(13)
C35 0.0462(13) 0.0253(11) 0.0288(11) 0.0054(9) 0.0044(9) -0.0005(9)
C36 0.0530(15) 0.0327(13) 0.0459(14) -0.0033(11) 0.0029(12) 0.0084(11)
C37 0.0719(18) 0.0300(12) 0.0350(12) 0.0027(10) -0.0047(12) 0.0059(12)
C38 0.0518(15) 0.0471(15) 0.0572(16) 0.0080(13) 0.0154(13) 0.0178(12)
C39 0.0414(13) 0.0499(15) 0.0428(14) 0.0037(11) 0.0086(11) 0.0085(11)
C40 0.062(2) 0.126(3) 0.084(2) 0.054(2) 0.0059(18) 0.024(2)
C41 0.092(3) 0.0476(19) 0.169(4) -0.024(2) 0.056(3) 0.0116(18)
C42 0.0607(19) 0.060(2) 0.105(3) -0.0110(18) 0.0085(18) -0.0059(15)
C43 0.0554(18) 0.127(3) 0.0487(17) 0.0149(19) 0.0189(14) 0.0132(19)
C44 0.057(3) 0.080(4) 0.139(5) 0.010(4) 0.054(3) -0.004(3)
C45 0.057(3) 0.109(5) 0.073(4) 0.012(3) 0.029(3) -0.003(3)
C46 0.089(4) 0.104(5) 0.174(7) 0.016(5) 0.080(5) 0.016(4)
C47 0.122(6) 0.159(7) 0.177(7) -0.061(6) 0.109(6) -0.038(5)
C48 0.120(6) 0.224(9) 0.121(6) -0.050(7) 0.078(5) -0.035(7)
C49 0.080(5) 0.164(7) 0.140(6) 0.069(6) 0.044(5) 0.005(5)
C50 0.128(7) 0.089(6) 0.49(2) -0.058(9) 0.178(11) -0.024(5)
C44' 0.067(7) 0.056(7) 0.092(8) -0.020(6) 0.044(6) -0.013(6)
C45' 0.043(6) 0.065(7) 0.069(7) 0.010(6) 0.022(5) 0.004(5)
C46' 0.088(10) 0.113(12) 0.120(10) -0.028(8) 0.039(8) -0.017(8)
C47' 0.067(7) 0.131(10) 0.089(8) -0.008(7) 0.037(6) -0.027(7)
C48' 0.073(10) 0.134(12) 0.098(11) 0.028(8) 0.019(8) -0.012(8)
C49' 0.053(7) 0.098(9) 0.093(9) 0.044(8) 0.016(6) 0.014(7)
C50' 0.074(10) 0.131(14) 0.150(17) -0.071(12) 0.047(11) 0.002(10)
B3 0.0543(16) 0.0187(11) 0.0277(12) 0.0009(9) 0.0080(11) -0.0069(10)
B4 0.0401(14) 0.0324(13) 0.0282(12) 0.0022(10) 0.0065(10) -0.0094(11)
B5 0.0313(13) 0.0323(13) 0.0293(12) 0.0011(10) 0.0022(10) -0.0015(10)
B6 0.0387(13) 0.0218(11) 0.0227(11) 0.0024(9) 0.0037(10) -0.0002(10)
B7 0.0693(19) 0.0226(12) 0.0289(13) -0.0034(10) 0.0051(12) -0.0106(12)
B8 0.0600(18) 0.0367(15) 0.0338(14) -0.0010(12) 0.0059(13) -0.0221(13)
B9 0.0417(15) 0.0496(17) 0.0353(14) -0.0001(12) 0.0007(12) -0.0151(13)
B10 0.0420(14) 0.0393(14) 0.0282(13) 0.0019(11) -0.0020(11) -0.0059(11)
B11 0.0544(16) 0.0271(12) 0.0233(12) -0.0004(10) 0.0033(11) -0.0060(11)
B12 0.0598(18) 0.0427(16) 0.0305(14) -0.0028(12) -0.0013(12) -0.0197(14)
B13 0.0320(12) 0.0198(11) 0.0234(11) 0.0008(9) 0.0015(9) 0.0014(9)
B14 0.0490(15) 0.0245(12) 0.0268(12) -0.0035(10) 0.0063(11) 0.0047(11)

loop_
_atom_type_symbol
_atom_type_description
_atom_type_scat_dispersion_real
_atom_type_scat_dispersion_imag
_atom_type_scat_source
C C 0.0033 0.0016 'International Tables Vol C Tables 4.2.6.8 and 6.1.1.4'
H H 0.0000 0.0000 'International Tables Vol C Tables 4.2.6.8 and 6.1.1.4'
B B 0.0013 0.0007 'International Tables Vol C Tables 4.2.6.8 and 6.1.1.4'
Br Br -0.2901 2.4595 'International Tables Vol C Tables 4.2.6.8 and 6.1.1.4'
N N 0.0061 0.0033 'International Tables Vol C Tables 4.2.6.8 and 6.1.1.4'
O O 0.0106 0.0060 'International Tables Vol C Tables 4.2.6.8 and 6.1.1.4'

loop_
_geom_angle_atom_site_label_1
_geom_angle_atom_site_label_2
_geom_angle_atom_site_label_3
_geom_angle
_geom_angle_site_symmetry_1
_geom_angle_site_symmetry_3
_geom_angle_publ_flag
C11 N1 C12 109.97(16) . . ?
C11 N1 C14 129.68(16) . . ?
C12 N1 C14 119.75(16) . . ?
C11 N2 C13 111.17(15) . . ?
C11 N2 C26 127.51(15) . . ?
C13 N2 C26 120.63(16) . . ?
B14 O1 C38 106.64(18) . . ?
B14 O2 C39 106.60(18) . . ?
B13 C1 C2 117.94(16) . . ?
B13 C1 B4 125.96(16) . . ?
C2 C1 B4 108.72(15) . . ?
B13 C1 B5 120.29(16) . . ?
C2 C1 B5 108.66(15) . . ?
B4 C1 B5 62.82(14) . . ?
B13 C1 B6 113.11(16) . . ?
C2 C1 B6 59.56(12) . . ?
B4 C1 B6 113.18(16) . . ?
B5 C1 B6 62.18(13) . . ?
B13 C1 B3 122.41(17) . . ?
C2 C1 B3 59.76(12) . . ?
B4 C1 B3 61.50(14) . . ?
B5 C1 B3 112.27(17) . . ?
B6 C1 B3 110.84(15) . . ?
B14 C2 C1 121.59(17) . . ?
B14 C2 B6 119.60(17) . . ?
C1 C2 B6 61.40(12) . . ?
B14 C2 B7 117.07(18) . . ?
C1 C2 B7 111.61(17) . . ?
B6 C2 B7 113.76(18) . . ?
B14 C2 B3 117.10(18) . . ?
C1 C2 B3 61.47(12) . . ?
B6 C2 B3 113.83(17) . . ?
B7 C2 B3 62.67(14) . . ?
B14 C2 B11 118.88(17) . . ?
C1 C2 B11 111.17(16) . . ?
B6 C2 B11 62.30(13) . . ?
B7 C2 B11 62.10(14) . . ?
B3 C2 B11 113.69(18) . . ?
N2 C11 N1 104.29(15) . . ?
N2 C11 B13 122.64(16) . . ?
N1 C11 B13 132.94(16) . . ?
C13 C12 N1 107.75(17) . . ?
C12 C13 N2 106.82(17) . . ?
C15 C14 C19 123.03(19) . . ?
C15 C14 N1 117.42(18) . . ?
C19 C14 N1 119.14(18) . . ?
C16 C15 C14 116.8(2) . . ?
C16 C15 C20 120.0(2) . . ?
C14 C15 C20 123.07(19) . . ?
C17 C16 C15 121.5(2) . . ?
C16 C17 C18 120.3(2) . . ?
C17 C18 C19 121.3(2) . . ?
C18 C19 C14 116.6(2) . . ?
C18 C19 C23 120.2(2) . . ?
C14 C19 C23 122.66(19) . . ?
C15 C20 C22 114.09(19) . . ?
C15 C20 C21 109.5(2) . . ?
C22 C20 C21 109.3(2) . . ?
C19 C23 C24 109.1(2) . . ?
C19 C23 C25 114.1(2) . . ?
C24 C23 C25 108.7(2) . . ?
C27 C26 C31 123.69(18) . . ?
C27 C26 N2 117.08(18) . . ?
C31 C26 N2 119.04(18) . . ?
C28 C27 C26 116.6(2) . . ?
C28 C27 C32 119.6(2) . . ?
C26 C27 C32 123.66(18) . . ?
C29 C28 C27 121.2(2) . . ?
C28 C29 C30 120.7(2) . . ?
C29 C30 C31 121.4(2) . . ?
C30 C31 C26 116.2(2) . . ?
C30 C31 C35 119.91(19) . . ?
C26 C31 C35 123.67(18) . . ?
C27 C32 C34 112.8(2) . . ?
C27 C32 C33 109.9(2) . . ?
C34 C32 C33 110.2(2) . . ?
C31 C35 C37 114.25(19) . . ?
C31 C35 C36 109.64(18) . . ?
C37 C35 C36 108.16(18) . . ?
O1 C38 C41 105.7(2) . . ?
O1 C38 C40 109.1(2) . . ?
C41 C38 C40 111.1(3) . . ?
O1 C38 C39 102.20(18) . . ?
C41 C38 C39 113.8(3) . . ?
C40 C38 C39 114.2(3) . . ?
O2 C39 C42 105.5(2) . . ?
O2 C39 C43 108.9(2) . . ?
C42 C39 C43 110.2(3) . . ?
O2 C39 C38 102.07(19) . . ?
C42 C39 C38 114.2(2) . . ?
C43 C39 C38 115.0(2) . . ?
C45 C44 C49 121.1(6) . . ?
C45 C44 C50 117.4(8) . . ?
C49 C44 C50 121.5(9) . . ?
C46 C45 C44 119.6(8) . . ?
C47 C46 C45 119.2(8) . . ?
C46 C47 C48 122.9(9) . . ?
C49 C48 C47 119.4(10) . . ?
C48 C49 C44 117.9(8) . . ?
C45' C44' C49' 114.1(12) . . ?
C45' C44' C50' 142.6(15) . . ?
C49' C44' C50' 103.3(14) . . ?
C46' C45' C44' 121.3(14) . . ?
C47' C46' C45' 121.8(17) . . ?
C48' C47' C46' 120.7(15) . . ?
C47' C48' C49' 116.3(16) . . ?
C48' C49' C44' 125.7(16) . . ?
C2 B3 C1 58.77(11) . . ?
C2 B3 B4 105.31(17) . . ?
C1 B3 B4 58.21(13) . . ?
C2 B3 B8 105.28(18) . . ?
C1 B3 B8 105.72(18) . . ?
B4 B3 B8 60.50(16) . . ?
C2 B3 B7 58.59(13) . . ?
C1 B3 B7 106.21(16) . . ?
B4 B3 B7 108.35(19) . . ?
B8 B3 B7 60.11(16) . . ?
C1 B4 B3 60.29(13) . . ?
C1 B4 B8 106.82(17) . . ?
B3 B4 B8 59.84(15) . . ?
C1 B4 B5 58.68(13) . . ?
B3 B4 B5 107.99(17) . . ?
B8 B4 B5 107.63(18) . . ?
C1 B4 B9 105.96(17) . . ?
B3 B4 B9 107.83(18) . . ?
B8 B4 B9 59.90(16) . . ?
B5 B4 B9 59.74(14) . . ?
C1 B5 B10 107.17(17) . . ?
C1 B5 B6 59.68(12) . . ?
B10 B5 B6 60.24(14) . . ?
C1 B5 B9 106.44(18) . . ?
B10 B5 B9 60.45(15) . . ?
B6 B5 B9 108.33(18) . . ?
C1 B5 B4 58.50(13) . . ?
B10 B5 B4 108.83(18) . . ?
B6 B5 B4 107.68(17) . . ?
B9 B5 B4 60.52(15) . . ?
C2 B6 C1 59.04(12) . . ?
C2 B6 B11 59.29(13) . . ?
C1 B6 B11 106.91(16) . . ?
C2 B6 B5 105.07(16) . . ?
C1 B6 B5 58.14(12) . . ?
B11 B6 B5 107.51(17) . . ?
C2 B6 B10 105.45(17) . . ?
C1 B6 B10 105.59(16) . . ?
B11 B6 B10 59.77(15) . . ?
B5 B6 B10 59.77(14) . . ?
C2 B7 B11 59.23(13) . . ?
C2 B7 B8 104.94(17) . . ?
B11 B7 B8 108.3(2) . . ?
C2 B7 B12 105.52(18) . . ?
B11 B7 B12 59.94(16) . . ?
B8 B7 B12 60.58(17) . . ?
C2 B7 B3 58.74(13) . . ?
B11 B7 B3 108.14(17) . . ?
B8 B7 B3 59.54(15) . . ?
B12 B7 B3 108.2(2) . . ?
B3 B8 B7 60.36(15) . . ?
B3 B8 B4 59.66(14) . . ?
B7 B8 B4 107.88(18) . . ?
B3 B8 B9 108.15(18) . . ?
B7 B8 B9 107.63(19) . . ?
B4 B8 B9 60.47(15) . . ?
B3 B8 B12 108.18(19) . . ?
B7 B8 B12 59.74(16) . . ?
B4 B8 B12 108.12(19) . . ?
B9 B8 B12 59.74(16) . . ?
B5 B9 B12 107.69(19) . . ?
B5 B9 B8 107.42(19) . . ?
B12 B9 B8 60.40(16) . . ?
B5 B9 B10 59.67(14) . . ?
B12 B9 B10 60.03(15) . . ?
B8 B9 B10 108.0(2) . . ?
B5 B9 B4 59.74(14) . . ?
B12 B9 B4 108.0(2) . . ?
B8 B9 B4 59.63(15) . . ?
B10 B9 B4 107.59(18) . . ?
B11 B10 B5 107.71(18) . . ?
B11 B10 B6 59.80(14) . . ?
B5 B10 B6 59.99(13) . . ?
B11 B10 B12 59.77(16) . . ?
B5 B10 B12 107.64(18) . . ?
B6 B10 B12 107.56(19) . . ?
B11 B10 B9 107.50(19) . . ?
B5 B10 B9 59.89(14) . . ?
B6 B10 B9 107.68(17) . . ?
B12 B10 B9 59.76(16) . . ?
C2 B11 B7 58.67(13) . . ?
C2 B11 B10 105.28(17) . . ?
B7 B11 B10 108.54(19) . . ?
C2 B11 B6 58.40(12) . . ?
B7 B11 B6 107.72(17) . . ?
B10 B11 B6 60.43(14) . . ?
C2 B11 B12 105.31(17) . . ?
B7 B11 B12 60.24(16) . . ?
B10 B11 B12 60.51(16) . . ?
B6 B11 B12 108.64(18) . . ?
B11 B12 B7 59.82(15) . . ?
B11 B12 B9 107.84(18) . . ?
B7 B12 B9 107.67(19) . . ?
B11 B12 B10 59.73(15) . . ?
B7 B12 B10 107.59(19) . . ?
B9 B12 B10 60.22(15) . . ?
B11 B12 B8 107.5(2) . . ?
B7 B12 B8 59.68(16) . . ?
B9 B12 B8 59.86(16) . . ?
B10 B12 B8 107.77(18) . . ?
C11 B13 C1 115.47(17) . . ?
C11 B13 Br1 109.24(13) . . ?
C1 B13 Br1 111.45(13) . . ?
O2 B14 O1 114.7(2) . . ?
O2 B14 C2 121.8(2) . . ?
O1 B14 C2 123.3(2) . . ?

loop_
_geom_bond_atom_site_label_1
_geom_bond_atom_site_label_2
_geom_bond_distance
_geom_bond_site_symmetry_2
_geom_bond_publ_flag
Br1 B13 2.045(2) . ?
N1 C11 1.371(2) . ?
N1 C12 1.385(3) . ?
N1 C14 1.463(2) . ?
N2 C11 1.363(2) . ?
N2 C13 1.378(2) . ?
N2 C26 1.458(2) . ?
O1 B14 1.349(3) . ?
O1 C38 1.467(3) . ?
O2 B14 1.344(3) . ?
O2 C39 1.469(3) . ?
C1 B13 1.641(3) . ?
C1 C2 1.694(3) . ?
C1 B4 1.704(3) . ?
C1 B5 1.707(3) . ?
C1 B6 1.735(3) . ?
C1 B3 1.741(3) . ?
C2 B14 1.576(3) . ?
C2 B6 1.703(3) . ?
C2 B7 1.709(3) . ?
C2 B3 1.712(3) . ?
C2 B11 1.719(3) . ?
C11 B13 1.637(3) . ?
C12 C13 1.337(3) . ?
C14 C15 1.400(3) . ?
C14 C19 1.401(3) . ?
C15 C16 1.394(3) . ?
C15 C20 1.518(3) . ?
C16 C17 1.371(4) . ?
C17 C18 1.377(4) . ?
C18 C19 1.397(3) . ?
C19 C23 1.514(3) . ?
C20 C22 1.530(3) . ?
C20 C21 1.531(3) . ?
C23 C24 1.532(3) . ?
C23 C25 1.535(3) . ?
C26 C27 1.397(3) . ?
C26 C31 1.401(3) . ?
C27 C28 1.397(3) . ?
C27 C32 1.515(3) . ?
C28 C29 1.371(4) . ?
C29 C30 1.374(4) . ?
C30 C31 1.399(3) . ?
C31 C35 1.513(3) . ?
C32 C34 1.523(4) . ?
C32 C33 1.539(4) . ?
C35 C37 1.529(3) . ?
C35 C36 1.532(3) . ?
C38 C41 1.511(4) . ?
C38 C40 1.518(4) . ?
C38 C39 1.547(4) . ?
C39 C42 1.509(4) . ?
C39 C43 1.513(4) . ?
C44 C45 1.396(7) . ?
C44 C49 1.419(7) . ?
C44 C50 1.518(7) . ?
C45 C46 1.366(7) . ?
C46 C47 1.357(8) . ?
C47 C48 1.394(8) . ?
C48 C49 1.370(8) . ?
C44' C45' 1.393(8) . ?
C44' C49' 1.420(9) . ?
C44' C50' 1.521(9) . ?
C45' C46' 1.377(9) . ?
C46' C47' 1.376(9) . ?
C47' C48' 1.374(9) . ?
C48' C49' 1.386(9) . ?
B3 B4 1.761(4) . ?
B3 B8 1.765(4) . ?
B3 B7 1.779(3) . ?
B4 B8 1.776(4) . ?
B4 B5 1.778(3) . ?
B4 B9 1.791(4) . ?
B5 B10 1.773(3) . ?
B5 B6 1.777(3) . ?
B5 B9 1.777(4) . ?
B6 B11 1.771(3) . ?
B6 B10 1.782(4) . ?
B7 B11 1.769(3) . ?
B7 B8 1.775(4) . ?
B7 B12 1.776(4) . ?
B8 B9 1.781(4) . ?
B8 B12 1.791(4) . ?
B9 B12 1.779(4) . ?
B9 B10 1.787(4) . ?
B10 B11 1.770(4) . ?
B10 B12 1.784(4) . ?
B11 B12 1.771(4) . ?
